data_2108440
loop_
_publ_author_name
'Mugnaioli, Enrico'
'Gemmi, Mauro'
'Merlini, Marco'
'Gregorkiewitz, Miguel'

_publ_contact_author_address
;
Dept of Physical, Earth and Environmental Sciences, University of Siena, 
via Laterina 8, I-53100 Siena, Italy
;
_publ_contact_author_email gregormigu@gmail.com
_publ_contact_author_name 'M Gregorkiewitz'
_publ_contact_author_phone +390577233810
_publ_section_title
;
 (Na,\W)5[MnO2]13 does not have the roman\`echite framework: a new tunnel
 structure determined and refined by EDT and synchrotron powder
 diffraction.
;
_publ_section_title_footnote ' \W stands for 'vacancy''
_journal_coden_ASTM ASBSDK
_journal_coden_Cambridge 1743
_journal_coeditor_code DK5050
_journal_coeditor_notes ' ?'
_journal_date_accepted 2016-10-04
_journal_date_from_coeditor 2016-10-04
_journal_date_printers_first 2016-10-13
_journal_date_proofs_in 2016-11-03
_journal_date_proofs_out 2016-10-13
_journal_date_recd_electronic 2016-07-14
_journal_issue 06
_journal_name_full 'Acta Crystallographica, Section B'
_journal_page_first 893
_journal_page_last 903
_journal_paper_category FA
_journal_paper_doi 10.1107/S2052520616015651
_journal_techeditor_code B161565
_journal_techeditor_notes ' ?'
_journal_volume 72
_journal_year 2016
_chemical_formula_moiety Na3.94Mn13O26
_chemical_formula_sum 'Mn13 Na3.94 O26'
_chemical_formula_weight 1220.7
_space_group_IT_number 12
_space_group_name_Hall '-C 2y'
_space_group_name_H-M_alt 'C 1 2/m 1'
_symmetry_cell_setting monoclinic
_symmetry_Int_Tables_number 12
_symmetry_space_group_name_Hall '-C 2y'
_symmetry_space_group_name_H-M 'C 1 2/m 1'
_audit_creation_method 'Jana2006 Version : 13/10/2015'
_cell_angle_alpha 90
_cell_angle_beta 104.5992
_cell_angle_gamma 90
_cell_formula_units_Z 2
_cell_length_a 22.6338
_cell_length_b 2.8255
_cell_length_c 14.9075
_cell_measurement_temperature 293
_cell_volume 922.580
_computing_structure_refinement 'JANA2006 v 10-2015 EDT dynamical'
_computing_structure_solution 'SIR2011&Superflip on EDT intensities'
_diffrn_ambient_temperature 293
_diffrn_measured_fraction_theta_full 0.77
_diffrn_measured_fraction_theta_max 0.75
_diffrn_measurement_device 'TEM with beam precession'
_diffrn_measurement_device_type ' Zeiss Libra 120 equipped with Nanomegas Digistar P1000 precession'
_diffrn_radiation_probe electron
_diffrn_radiation_type electron
_diffrn_radiation_wavelength 0.0335
_diffrn_reflns_av_unetI/netI 0.0915
_diffrn_reflns_limit_h_max 30
_diffrn_reflns_limit_h_min -30
_diffrn_reflns_limit_k_max 3
_diffrn_reflns_limit_k_min -3
_diffrn_reflns_limit_l_max 20
_diffrn_reflns_limit_l_min -20
_diffrn_reflns_number 22736
_diffrn_reflns_theta_full 1.29
_diffrn_reflns_theta_max 1.35
_diffrn_reflns_theta_min 0.09
_exptl_absorpt_coefficient_mu 0
_exptl_crystal_density_diffrn 4.394
_exptl_crystal_density_meas 4.416
_exptl_crystal_density_method rietveld
_exptl_crystal_description cylinder
_exptl_crystal_F_000 1152
_exptl_crystal_size_max 0.000050
_exptl_crystal_size_rad 0.000020
_refine_diff_density_max 1.81
_refine_diff_density_min -3.25
_refine_ls_extinction_method none
_refine_ls_goodness_of_fit_gt 2.10
_refine_ls_goodness_of_fit_ref 1.49
_refine_ls_number_constraints 0
_refine_ls_number_parameters 206
_refine_ls_number_reflns 6797
_refine_ls_number_restraints 0
_refine_ls_R_factor_all 0.2389
_refine_ls_R_factor_gt 0.0665
_refine_ls_shift/su_max 0.0368
_refine_ls_shift/su_mean 0.0043
_refine_ls_structure_factor_coef F
_refine_ls_weighting_details w=1/(\s^2^(F)+0.0001F^2^)
_refine_ls_weighting_scheme sigma
_refine_ls_wR_factor_gt 0.0722
_refine_ls_wR_factor_ref 0.0860
_reflns_number_gt 2454
_reflns_number_total 6797
_reflns_threshold_expression I>3\s(I)
_cod_data_source_file dk5050sup12.cif
_cod_data_source_block ROMANE_dyn_aniso
_cod_original_cell_volume 922.5801
_cod_database_code 2108440

loop_
_space_group_symop_id
_space_group_symop_operation_xyz
1 x,y,z
2 -x,y,-z
3 -x,-y,-z
4 x,-y,z
5 x+1/2,y+1/2,z
6 -x+1/2,y+1/2,-z
7 -x+1/2,-y+1/2,-z
8 x+1/2,-y+1/2,z

loop_
_atom_site_label
_atom_site_type_symbol
_atom_site_fract_x
_atom_site_fract_y
_atom_site_fract_z
_atom_site_adp_type
_atom_site_U_iso_or_equiv
_atom_site_site_symmetry_multiplicity
_atom_site_occupancy
_atom_site_calc_flag
_atom_site_refinement_flags
_atom_site_disorder_assembly
_atom_site_disorder_group
Mn1 Mn 0.5 0 0 Uani 0.0173(14) 2 1 d . . .
Mn2 Mn 0.39251(12) 0.5 0.02526(20) Uani 0.0164(10) 4 1 d . . .
Mn3 Mn 0.34546(13) 0 0.2073(2) Uani 0.0225(10) 4 1 d . . .
Mn4 Mn 0.43168(13) 0.5 0.36179(19) Uani 0.0171(10) 4 1 d . . .
Mn5 Mn 0.57832(13) 0 0.43259(19) Uani 0.0167(10) 4 1 d . . .
Mn6 Mn 0.65796(13) 0.5 0.33754(20) Uani 0.0221(10) 4 1 d . . .
Mn7 Mn 0.70666(13) 0 0.1789(2) Uani 0.0250(11) 4 1 d . . .
O1 O 0.4482(3) 0 0.0829(5) Uiso 0.0144(13) 4 1 d . . .
O2 O 0.5517(3) 0.5 0.0599(5) Uiso 0.0238(14) 4 1 d . . .
O3 O 0.6575(3) 0 0.0330(5) Uiso 0.0276(15) 4 1 d . . .
O4 O 0.3536(3) 0.5 0.1294(5) Uiso 0.0209(13) 4 1 d . . .
O5 O 0.2595(4) 0 0.1581(6) Uiso 0.0349(16) 4 1 d . . .
O6 O 0.3399(3) 0.5 0.2904(5) Uiso 0.0263(14) 4 1 d . . .
O7 O 0.4316(3) 0 0.2736(5) Uiso 0.0248(14) 4 1 d . . .
O8 O 0.5216(3) 0.5 0.4004(5) Uiso 0.0232(14) 4 1 d . . .
O9 O 0.4225(3) 0 0.4393(5) Uiso 0.0242(14) 4 1 d . . .
O10 O 0.6398(3) 0.5 0.4601(5) Uiso 0.0185(13) 4 1 d . . .
O11 O 0.5960(3) 0 0.3138(5) Uiso 0.0156(12) 4 1 d . . .
O12 O 0.6591(3) 0.5 0.2143(5) Uiso 0.0344(16) 4 1 d . . .
O13 O 0.7138(3) 0 0.3620(5) Uiso 0.0338(16) 4 1 d . . .
Na1 Na 0.3011(6) 0 0.4110(8) Uani 0.089(6) 4 0.749(18) d . . .
Na2 Na 0.5130(6) 0.5 0.2166(9) Uani 0.092(6) 4 0.83(2) d . . .
Na3 Na 0.25 0.25 0 Uiso 0.144(16) 4 0.389(17) d . . .

loop_
_atom_site_aniso_label
_atom_site_aniso_type_symbol
_atom_site_aniso_U_11
_atom_site_aniso_U_22
_atom_site_aniso_U_33
_atom_site_aniso_U_12
_atom_site_aniso_U_13
_atom_site_aniso_U_23
Mn1 Mn 0.026(3) 0.0100(13) 0.014(2) 0 0.001(2) 0
Mn2 Mn 0.0172(17) 0.0141(10) 0.0210(17) 0 0.0106(17) 0
Mn3 Mn 0.032(2) 0.0059(8) 0.0239(18) 0 -0.0028(17) 0
Mn4 Mn 0.0246(19) 0.0089(9) 0.0183(16) 0 0.0063(16) 0
Mn5 Mn 0.0265(19) 0.0099(9) 0.0116(15) 0 0.0008(16) 0
Mn6 Mn 0.0262(19) 0.0098(10) 0.0282(18) 0 0.0030(18) 0
Mn7 Mn 0.033(2) 0.0104(9) 0.0293(18) 0 0.0034(18) 0
Na1 Na 0.099(12) 0.087(8) 0.057(10) 0 -0.023(10) 0
Na2 Na 0.074(10) 0.155(11) 0.059(9) 0 0.040(10) 0

loop_
_geom_bond_atom_site_label_1
_geom_bond_atom_site_label_2
_geom_bond_site_symmetry_1
_geom_bond_site_symmetry_2
_geom_bond_distance
Mn1 Mn1 . 1_545 2.8255
Mn1 Mn1 . 1_565 2.8255
Mn1 Mn2 . 1_545 2.919(3)
Mn1 Mn2 . . 2.919(3)
Mn1 Mn2 . 2_645 2.919(3)
Mn1 Mn2 . 2_655 2.919(3)
Mn1 O1 . . 1.906(8)
Mn1 O1 . 2_655 1.906(8)
Mn1 O2 . 1_545 1.907(4)
Mn1 O2 . . 1.907(4)
Mn1 O2 . 2_645 1.907(4)
Mn1 O2 . 2_655 1.907(4)
Mn2 Mn2 . 1_545 2.8255
Mn2 Mn2 . 1_565 2.8255
Mn2 O1 . . 1.944(5)
Mn2 O1 . 1_565 1.944(5)
Mn2 O2 . 2_655 2.003(9)
Mn2 O3 . 2_655 1.880(5)
Mn2 O3 . 2_665 1.880(5)
Mn2 O4 . . 1.968(9)
Mn3 Mn3 . 1_545 2.8255
Mn3 Mn3 . 1_565 2.8255
Mn3 Mn4 . 1_545 2.974(3)
Mn3 Mn4 . . 2.974(3)
Mn3 O4 . 1_545 1.868(5)
Mn3 O4 . . 1.868(5)
Mn3 O5 . . 1.899(8)
Mn3 O6 . 1_545 1.904(6)
Mn3 O6 . . 1.904(6)
Mn3 O7 . . 1.951(7)
Mn4 Mn4 . 1_545 2.8255
Mn4 Mn4 . 1_565 2.8255
Mn4 O6 . . 2.082(7)
Mn4 O7 . . 1.929(5)
Mn4 O7 . 1_565 1.929(5)
Mn4 O8 . . 1.970(7)
Mn4 O9 . . 1.869(6)
Mn4 O9 . 1_565 1.869(6)
Mn5 Mn5 . 1_545 2.8255
Mn5 Mn5 . 1_565 2.8255
Mn5 Mn6 . 1_545 2.922(4)
Mn5 Mn6 . . 2.922(4)
Mn5 O8 . 1_545 1.888(5)
Mn5 O8 . . 1.888(5)
Mn5 O9 . 2_656 1.915(8)
Mn5 O10 . 1_545 1.952(5)
Mn5 O10 . . 1.952(5)
Mn5 O11 . . 1.912(8)
Mn6 Mn6 . 1_545 2.8255
Mn6 Mn6 . 1_565 2.8255
Mn6 O10 . . 1.972(8)
Mn6 O11 . . 1.960(5)
Mn6 O11 . 1_565 1.960(5)
Mn6 O12 . . 1.843(9)
Mn6 O13 . . 1.869(5)
Mn6 O13 . 1_565 1.869(5)
Mn7 Mn7 . 1_545 2.8255
Mn7 Mn7 . 1_565 2.8255
Mn7 O3 . . 2.179(8)
Mn7 O5 . 5_545 1.925(6)
Mn7 O5 . 5_555 1.925(6)
Mn7 O12 . 1_545 1.929(6)
Mn7 O12 . . 1.929(6)
Mn7 O13 . . 2.693(9)
O1 O1 . 1_545 2.8255
O1 O1 . 1_565 2.8255
O1 O2 . 1_545 2.830(9)
O1 O2 . . 2.830(9)
O1 O2 . 2_645 2.556(9)
O1 O2 . 2_655 2.556(9)
O1 O3 . 2_655 2.574(9)
O1 O4 . 1_545 2.794(9)
O1 O4 . . 2.794(9)
O1 O7 . . 2.960(11)
O1 Na2 . 1_545 2.577(11)
O1 Na2 . . 2.577(11)
O2 O2 . 1_545 2.8255
O2 O2 . 1_565 2.8255
O2 O2 . 2_655 2.562(9)
O2 O3 . . 2.893(10)
O2 O3 . 1_565 2.893(10)
O2 O12 . . 2.896(9)
O2 Na2 . . 2.694(17)
O3 O3 . 1_545 2.8255
O3 O3 . 1_565 2.8255
O3 O4 . 2_645 2.760(9)
O3 O4 . 2_655 2.760(9)
O3 O5 . 5_545 2.938(9)
O3 O5 . 5_555 2.938(9)
O3 Na3 . 5_545 2.377(8)
O3 Na3 . 2_655 2.377(8)
O4 O4 . 1_545 2.8255
O4 O4 . 1_565 2.8255
O4 O5 . . 2.679(10)
O4 O5 . 1_565 2.679(10)
O4 O6 . . 2.496(11)
O4 O7 . . 2.797(8)
O4 O7 . 1_565 2.797(8)
O4 Na3 . . 2.727(6)
O4 Na3 . 6_555 2.727(6)
O5 O5 . 1_545 2.8255
O5 O5 . 1_565 2.8255
O5 O6 . 1_545 2.718(8)
O5 O6 . . 2.718(8)
O5 O12 . 5_445 2.612(12)
O5 Na3 . . 2.418(8)
O5 Na3 . 6_545 2.418(8)
O6 O6 . 1_545 2.8255
O6 O6 . 1_565 2.8255
O6 O7 . . 2.574(9)
O6 O7 . 1_565 2.574(9)
O6 O9 . . 2.886(8)
O6 O9 . 1_565 2.886(8)
O6 Na1 . . 2.607(14)
O6 Na1 . 1_565 2.607(14)
O7 O7 . 1_545 2.8255
O7 O7 . 1_565 2.8255
O7 O8 . 1_545 2.789(8)
O7 O8 . . 2.789(8)
O7 O9 . . 2.530(11)
O7 Na2 . 1_545 2.627(15)
O7 Na2 . . 2.627(15)
O8 O8 . 1_545 2.8255
O8 O8 . 1_565 2.8255
O8 O9 . . 2.830(10)
O8 O9 . 1_565 2.830(10)
O8 O9 . 2_656 2.789(8)
O8 O9 . 2_666 2.789(8)
O8 O10 . . 2.598(9)
O8 O11 . . 2.756(9)
O8 O11 . 1_565 2.756(9)
O8 Na2 . . 2.699(15)
O9 O9 . 1_545 2.8255
O9 O9 . 1_565 2.8255
O9 O10 . 2_646 2.702(10)
O9 O10 . 2_656 2.702(10)
O9 Na1 . . 2.674(15)
O10 O10 . 1_545 2.8255
O10 O10 . 1_565 2.8255
O10 O11 . . 2.578(8)
O10 O11 . 1_565 2.578(8)
O10 O13 . . 2.860(10)
O10 O13 . 1_565 2.860(10)
O10 Na1 . 2_656 2.487(11)
O10 Na1 . 2_666 2.487(11)
O11 O11 . 1_545 2.8255
O11 O11 . 1_565 2.8255
O11 O12 . 1_545 2.702(10)
O11 O12 . . 2.702(10)
O11 O13 . . 2.581(10)
O11 Na2 . 1_545 2.501(11)
O11 Na2 . . 2.501(11)
O12 O12 . 1_545 2.8255
O12 O12 . 1_565 2.8255
O12 O13 . . 2.645(8)
O12 O13 . 1_565 2.645(8)
O13 O13 . 1_545 2.8255
O13 O13 . 1_565 2.8255
O13 Na1 . 5_545 2.389(12)
O13 Na1 . 5_555 2.389(12)
Na1 Na1 . 1_545 2.8255
Na1 Na1 . 1_565 2.8255
Na2 Na2 . 1_545 2.8255
Na2 Na2 . 1_565 2.8255
Na3 Na3 . 1_545 2.8255
Na3 Na3 . 1_565 2.8255
Na3 Na3 . 6_545 1.4128
Na3 Na3 . 6_555 1.4128
